data_1548477
loop_
_publ_author_name
'Milan Bergeron-Brlek'
'Michael Meanwell'
'Robert Britton'

_publ_section_title
;
 Direct synthesis of imino-C-nucleoside analogues and other biologically
 active iminosugars
;
_journal_name_full 'Nature Communications'
_journal_page_first 6903
_journal_paper_doi 10.1038/ncomms7903
_journal_volume 6
_journal_year 2015
_chemical_absolute_configuration syn
_chemical_formula_sum 'C18 H23 N O3'
_chemical_formula_weight 301.37
_space_group_crystal_system orthorhombic
_space_group_IT_number 19
_space_group_name_Hall 'P 2ac 2ab'
_space_group_name_H-M_alt 'P 21 21 21'
_symmetry_space_group_name_Hall 'P 2ac 2ab'
_symmetry_space_group_name_H-M 'P 21 21 21'
_atom_sites_solution_hydrogens mixed
_cell_angle_alpha 90
_cell_angle_beta 90
_cell_angle_gamma 90
_cell_formula_units_Z 4
_cell_length_a 9.3102(3)
_cell_length_b 9.6848(3)
_cell_length_c 18.5136(6)
_cell_measurement_reflns_used 7941
_cell_measurement_temperature 296(2)
_cell_measurement_theta_max 25.39
_cell_measurement_theta_min 2.37
_cell_volume 1669.32(9)
_computing_cell_refinement 'Bruker SAINT'
_computing_data_collection 'Bruker APEX2'
_computing_data_reduction 'Bruker SAINT'
_computing_molecular_graphics 'Bruker SHELXTL'
_computing_publication_material 'Bruker SHELXTL'
_computing_structure_refinement 'SHELXL-2014 (Sheldrick 2014)'
_computing_structure_solution 'SHELXS-97 (Sheldrick 2008)'
_diffrn_ambient_temperature 296(2)
_diffrn_measured_fraction_theta_full 0.999
_diffrn_measured_fraction_theta_max 0.999
_diffrn_measurement_device_type 'Bruker APEX-II CCD'
_diffrn_measurement_method '\f and \w scans'
_diffrn_radiation_type MoK\a
_diffrn_radiation_wavelength 0.71073
_diffrn_reflns_av_R_equivalents 0.0355
_diffrn_reflns_av_unetI/netI 0.0264
_diffrn_reflns_Laue_measured_fraction_full 0.999
_diffrn_reflns_Laue_measured_fraction_max 0.999
_diffrn_reflns_limit_h_max 10
_diffrn_reflns_limit_h_min -11
_diffrn_reflns_limit_k_max 11
_diffrn_reflns_limit_k_min -11
_diffrn_reflns_limit_l_max 22
_diffrn_reflns_limit_l_min -18
_diffrn_reflns_number 11009
_diffrn_reflns_point_group_measured_fraction_full 1.000
_diffrn_reflns_point_group_measured_fraction_max 1.000
_diffrn_reflns_theta_full 25.242
_diffrn_reflns_theta_max 25.411
_diffrn_reflns_theta_min 2.200
_exptl_absorpt_coefficient_mu 0.081
_exptl_absorpt_correction_T_max 0.7452
_exptl_absorpt_correction_T_min 0.6776
_exptl_absorpt_correction_type multi-scan
_exptl_absorpt_process_details '(Sheldrich , 1996)'
_exptl_crystal_colour colourless
_exptl_crystal_density_diffrn 1.199
_exptl_crystal_description Block
_exptl_crystal_F_000 648
_exptl_crystal_size_max 0.568
_exptl_crystal_size_mid 0.394
_exptl_crystal_size_min 0.208
_refine_diff_density_max 0.130
_refine_diff_density_min -0.122
_refine_diff_density_rms 0.026
_refine_ls_abs_structure_details
;
 Flack x determined using 1166 quotients [(I+)-(I-)]/[(I+)+(I-)]
 (Parsons and Flack (2004), Acta Cryst. A60, s61).
;
_refine_ls_abs_structure_Flack -0.6(4)
_refine_ls_extinction_coef 0.0081(16)
_refine_ls_extinction_expression Fc^*^=kFc[1+0.001xFc^2^\l^3^/sin(2\q)]^-1/4^
_refine_ls_extinction_method SHELXL
_refine_ls_goodness_of_fit_ref 1.069
_refine_ls_hydrogen_treatment mixed
_refine_ls_matrix_type full
_refine_ls_number_parameters 206
_refine_ls_number_reflns 3081
_refine_ls_number_restraints 177
_refine_ls_restrained_S_all 1.056
_refine_ls_R_factor_all 0.0351
_refine_ls_R_factor_gt 0.0320
_refine_ls_shift/su_max 0.001
_refine_ls_shift/su_mean 0.000
_refine_ls_structure_factor_coef Fsqd
_refine_ls_weighting_details
;
 w=1/[\s^2^(Fo^2^)+(0.0317P)^2^+0.2569P]
 where P=(Fo^2^+2Fc^2^)/3
;
_refine_ls_weighting_scheme calc
_refine_ls_wR_factor_gt 0.0775
_refine_ls_wR_factor_ref 0.0798
_reflns_Friedel_coverage 0.728
_reflns_Friedel_fraction_full 1.000
_reflns_Friedel_fraction_max 1.000
_reflns_number_gt 2886
_reflns_number_total 3081
_reflns_threshold_expression 'I > 2\s(I)'
_cod_data_source_file ncomms7903-s5.cif
_cod_data_source_block mo_1MM033_0m_a
_cod_depositor_comments
;
The following automatic conversions were performed:

'_exptl_absorpt_correction_type' value 'Multi-scan' changed to
'multi-scan' according to the built-in table from CIF Core dictionary
named 'cif_core.dic' version 2.4.1 from 2010-06-29.

Automatic conversion script
Id: cif_fix_values 5376 2017-05-30 11:51:03Z andrius 
;
_cod_database_code 1548477
_shelx_space_group_comment
;
The symmetry employed for this shelxl refinement is uniquely defined
by the following loop, which should always be used as a source of
symmetry information in preference to the above space-group names.
They are only intended as comments.
;
_shelx_estimated_absorpt_t_min 0.955
_shelx_estimated_absorpt_t_max 0.983
_shelxl_version_number 2013-2

loop_
_space_group_symop_operation_xyz
'x, y, z'
'-x+1/2, -y, z+1/2'
'-x, y+1/2, -z+1/2'
'x+1/2, -y+1/2, -z'

loop_
_atom_site_label
_atom_site_type_symbol
_atom_site_fract_x
_atom_site_fract_y
_atom_site_fract_z
_atom_site_U_iso_or_equiv
_atom_site_adp_type
_atom_site_occupancy
_atom_site_site_symmetry_order
_atom_site_calc_flag
_atom_site_refinement_flags_posn
_atom_site_refinement_flags_adp
_atom_site_refinement_flags_occupancy
_atom_site_disorder_assembly
_atom_site_disorder_group
O1 O 1.00723(17) 0.00370(16) 1.02069(8) 0.0472(4) Uani 1 1 d . U . . .
N1 N 0.81139(17) -0.02339(16) 0.87460(9) 0.0380(4) Uani 1 1 d . U . . .
C1 C 1.2528(3) -0.2982(3) 0.89622(17) 0.0699(8) Uani 1 1 d . U . . .
H1 H 1.3313 -0.3464 0.9145 0.084 Uiso 1 1 calc R U . . .
O2 O 0.97682(15) 0.27126(13) 0.95577(7) 0.0372(3) Uani 1 1 d . U . . .
C2 C 1.1537(2) -0.2374(2) 0.87313(14) 0.0521(6) Uani 1 1 d . U . . .
C3 C 1.0285(2) -0.1623(2) 0.84539(12) 0.0474(5) Uani 1 1 d . U . . .
H3A H 0.9675 -0.2261 0.8191 0.057 Uiso 1 1 calc R U . . .
H3B H 1.0608 -0.0922 0.8117 0.057 Uiso 1 1 calc R U . . .
O3 O 0.74602(15) 0.34526(14) 0.91964(9) 0.0443(4) Uani 1 1 d . U . . .
C4 C 0.9402(2) -0.0934(2) 0.90533(11) 0.0368(4) Uani 1 1 d . U . . .
H4 H 0.9092 -0.1637 0.9401 0.044 Uiso 1 1 calc R U . . .
C5 C 1.0262(2) 0.01908(19) 0.94522(10) 0.0354(4) Uani 1 1 d . U . . .
H5 H 1.1281 0.0159 0.9321 0.042 Uiso 1 1 calc R U . . .
C6 C 0.9547(2) 0.14815(19) 0.91593(10) 0.0335(4) Uani 1 1 d . U . . .
H6 H 0.9880 0.1631 0.8663 0.040 Uiso 1 1 calc R U . . .
C7 C 0.7988(2) 0.1071(2) 0.91374(11) 0.0372(4) Uani 1 1 d . U . . .
H7 H 0.7631 0.0905 0.9628 0.045 Uiso 1 1 calc R U . . .
C9 C 0.9553(3) 0.4287(2) 0.85371(12) 0.0506(6) Uani 1 1 d . U . . .
H9A H 0.9004 0.5052 0.8356 0.076 Uiso 1 1 calc R U . . .
H9B H 0.9505 0.3535 0.8200 0.076 Uiso 1 1 calc R U . . .
H9C H 1.0536 0.4564 0.8598 0.076 Uiso 1 1 calc R U . . .
C8 C 0.7154(2) 0.2221(2) 0.87861(14) 0.0480(5) Uani 1 1 d . U . . .
H8A H 0.7450 0.2336 0.8287 0.058 Uiso 1 1 calc R U . . .
H8B H 0.6133 0.2020 0.8796 0.058 Uiso 1 1 calc R U . . .
C10 C 0.8946(2) 0.3830(2) 0.92577(11) 0.0378(5) Uani 1 1 d . U . . .
C11 C 0.9005(2) 0.4969(2) 0.98090(13) 0.0508(6) Uani 1 1 d . U . . .
H11A H 0.8372 0.5702 0.9666 0.076 Uiso 1 1 calc R U . . .
H11B H 0.9969 0.5316 0.9842 0.076 Uiso 1 1 calc R U . . .
H11C H 0.8713 0.4617 1.0271 0.076 Uiso 1 1 calc R U . . .
C12 C 0.6802(2) -0.1064(2) 0.87359(12) 0.0443(5) Uani 1 1 d . U . . .
H12A H 0.5979 -0.0452 0.8714 0.053 Uiso 1 1 calc R U . . .
H12B H 0.6740 -0.1582 0.9183 0.053 Uiso 1 1 calc R U . . .
H12 H 1.070(3) 0.061(3) 1.0431(15) 0.076(9) Uiso 1 1 d . . . . .
C13 C 0.6731(2) -0.2060(2) 0.81088(11) 0.0372(5) Uani 1 1 d . U . . .
C14 C 0.6338(3) -0.3416(2) 0.82178(13) 0.0494(6) Uani 1 1 d . U . . .
H14 H 0.6124 -0.3715 0.8683 0.059 Uiso 1 1 calc R U . . .
C15 C 0.6255(3) -0.4339(3) 0.76514(16) 0.0628(7) Uani 1 1 d . U . . .
H15 H 0.5990 -0.5250 0.7737 0.075 Uiso 1 1 calc R U . . .
C16 C 0.6561(3) -0.3917(3) 0.69694(16) 0.0642(7) Uani 1 1 d . U . . .
H16 H 0.6516 -0.4543 0.6589 0.077 Uiso 1 1 calc R U . . .
C17 C 0.6937(3) -0.2567(3) 0.68393(14) 0.0657(7) Uani 1 1 d . U . . .
H17 H 0.7137 -0.2276 0.6371 0.079 Uiso 1 1 calc R U . . .
C18 C 0.7016(3) -0.1639(3) 0.74090(13) 0.0528(6) Uani 1 1 d . U . . .
H18 H 0.7263 -0.0724 0.7320 0.063 Uiso 1 1 calc R U . . .

loop_
_atom_site_aniso_label
_atom_site_aniso_U_11
_atom_site_aniso_U_22
_atom_site_aniso_U_33
_atom_site_aniso_U_23
_atom_site_aniso_U_13
_atom_site_aniso_U_12
O1 0.0578(9) 0.0467(8) 0.0371(8) 0.0058(7) -0.0113(7) -0.0099(7)
N1 0.0303(8) 0.0357(8) 0.0480(9) -0.0079(8) -0.0044(7) 0.0007(7)
C1 0.0501(14) 0.0696(16) 0.090(2) -0.0095(15) -0.0080(14) 0.0191(13)
O2 0.0384(7) 0.0350(7) 0.0382(7) -0.0011(6) -0.0064(6) -0.0019(6)
C2 0.0425(12) 0.0504(13) 0.0635(15) -0.0123(12) 0.0001(11) 0.0049(10)
C3 0.0422(12) 0.0519(12) 0.0481(13) -0.0083(10) -0.0039(10) 0.0074(10)
O3 0.0354(7) 0.0400(7) 0.0574(9) -0.0117(7) -0.0027(7) 0.0038(6)
C4 0.0358(10) 0.0342(9) 0.0405(11) 0.0007(9) -0.0024(9) -0.0005(8)
C5 0.0333(9) 0.0373(10) 0.0355(11) 0.0032(8) -0.0034(8) -0.0014(8)
C6 0.0327(10) 0.0350(9) 0.0328(10) -0.0019(8) -0.0031(8) -0.0008(8)
C7 0.0338(9) 0.0391(10) 0.0388(11) -0.0055(9) -0.0025(9) 0.0002(8)
C9 0.0583(13) 0.0441(12) 0.0493(13) 0.0073(10) 0.0053(11) 0.0087(11)
C8 0.0400(11) 0.0420(11) 0.0620(14) -0.0127(11) -0.0136(10) 0.0051(9)
C10 0.0366(10) 0.0367(10) 0.0402(11) -0.0025(8) 0.0002(8) 0.0012(8)
C11 0.0497(13) 0.0467(12) 0.0561(14) -0.0131(11) 0.0031(10) -0.0041(10)
C12 0.0331(10) 0.0501(12) 0.0498(12) -0.0112(10) 0.0029(9) -0.0038(9)
C13 0.0258(9) 0.0430(11) 0.0429(11) -0.0043(9) -0.0038(8) -0.0013(8)
C14 0.0488(13) 0.0471(12) 0.0523(13) 0.0003(11) -0.0053(11) -0.0028(10)
C15 0.0571(15) 0.0489(14) 0.0824(19) -0.0159(13) -0.0115(14) -0.0044(12)
C16 0.0444(13) 0.0804(19) 0.0677(17) -0.0326(15) -0.0094(12) -0.0042(13)
C17 0.0512(13) 0.104(2) 0.0414(13) -0.0098(14) -0.0004(11) -0.0115(14)
C18 0.0475(13) 0.0616(14) 0.0494(13) 0.0024(11) 0.0002(11) -0.0115(11)

loop_
_atom_type_symbol
_atom_type_description
_atom_type_scat_dispersion_real
_atom_type_scat_dispersion_imag
_atom_type_scat_source
C C 0.0033 0.0016 'International Tables Vol C Tables 4.2.6.8 and 6.1.1.4'
H H 0.0000 0.0000 'International Tables Vol C Tables 4.2.6.8 and 6.1.1.4'
N N 0.0061 0.0033 'International Tables Vol C Tables 4.2.6.8 and 6.1.1.4'
O O 0.0106 0.0060 'International Tables Vol C Tables 4.2.6.8 and 6.1.1.4'

loop_
_geom_angle_atom_site_label_1
_geom_angle_atom_site_label_2
_geom_angle_atom_site_label_3
_geom_angle
_geom_angle_site_symmetry_1
_geom_angle_site_symmetry_3
C7 N1 C12 114.52(16) . .
C7 N1 C4 105.56(15) . .
C12 N1 C4 115.25(15) . .
C6 O2 C10 110.80(14) . .
C1 C2 C3 179.0(3) . .
C2 C3 C4 112.85(19) . .
C10 O3 C8 116.29(15) . .
N1 C4 C3 110.68(16) . .
N1 C4 C5 106.24(15) . .
C3 C4 C5 112.08(17) . .
O1 C5 C6 112.64(17) . .
O1 C5 C4 109.51(16) . .
C6 C5 C4 100.57(15) . .
O2 C6 C7 112.12(16) . .
O2 C6 C5 116.35(15) . .
C7 C6 C5 102.40(16) . .
N1 C7 C6 99.48(15) . .
N1 C7 C8 117.82(16) . .
C6 C7 C8 108.27(17) . .
O3 C8 C7 106.39(16) . .
O3 C10 O2 110.60(16) . .
O3 C10 C11 106.02(16) . .
O2 C10 C11 105.70(16) . .
O3 C10 C9 111.38(18) . .
O2 C10 C9 111.18(17) . .
C11 C10 C9 111.69(18) . .
N1 C12 C13 113.43(17) . .
C14 C13 C18 117.9(2) . .
C14 C13 C12 120.5(2) . .
C18 C13 C12 121.55(19) . .
C13 C14 C15 121.4(2) . .
C16 C15 C14 120.0(3) . .
C15 C16 C17 120.2(2) . .
C16 C17 C18 119.8(3) . .
C13 C18 C17 120.7(2) . .

loop_
_geom_bond_atom_site_label_1
_geom_bond_atom_site_label_2
_geom_bond_distance
_geom_bond_site_symmetry_2
O1 C5 1.416(2) .
N1 C7 1.461(2) .
N1 C12 1.462(3) .
N1 C4 1.490(2) .
C1 C2 1.176(3) .
O2 C6 1.417(2) .
O2 C10 1.437(2) .
C2 C3 1.466(3) .
C3 C4 1.534(3) .
O3 C10 1.435(2) .
O3 C8 1.443(2) .
C4 C5 1.540(3) .
C5 C6 1.516(3) .
C6 C7 1.505(3) .
C7 C8 1.506(3) .
C9 C10 1.515(3) .
C10 C11 1.504(3) .
C12 C13 1.510(3) .
C13 C14 1.378(3) .
C13 C18 1.384(3) .
C14 C15 1.381(3) .
C15 C16 1.357(4) .
C16 C17 1.375(4) .
C17 C18 1.388(3) .
